data_1564535
loop_
_publ_author_name
'Sun, Yunpeng'
'Li, Qiurong'
'Sun, Yujin'
'Cui, Letian'
'Wang, Yingying'
'Li, Yongyi'
'Luo, Jun'
'Kong, Lingyi'

_publ_section_title
;
 Limonoids with Diverse Oxidation Patterns of C-12 Indicating a Complete
 Ring C-<i>seco</i> Biogenetic Pathway from <i>Munronia unifoliolata</i>.
;
_journal_issue 8
_journal_name_full 'Journal of natural products'
_journal_page_first 2352
_journal_page_last 2365
_journal_paper_doi 10.1021/acs.jnatprod.1c00519
_journal_volume 84
_journal_year 2021
_chemical_absolute_configuration rmad
_chemical_formula_moiety 'C35 H48 O15'
_chemical_formula_sum 'C35 H48 O15'
_chemical_formula_weight 708.73
_space_group_crystal_system orthorhombic
_space_group_IT_number 19
_space_group_name_Hall 'P 2ac 2ab'
_space_group_name_H-M_alt 'P 21 21 21'
_atom_sites_solution_hydrogens mixed
_atom_sites_solution_primary dual
_audit_creation_date 2020-09-29
_audit_creation_method
;
Olex2 1.2
(compiled 2018.05.29 svn.r3508 for OlexSys, GUI svn.r5506)
;
_cell_angle_alpha 90
_cell_angle_beta 90
_cell_angle_gamma 90
_cell_formula_units_Z 4
_cell_length_a 8.05390(10)
_cell_length_b 15.7616(3)
_cell_length_c 26.6941(5)
_cell_measurement_reflns_used 9844
_cell_measurement_temperature 170
_cell_measurement_theta_max 74.63
_cell_measurement_theta_min 3.26
_cell_volume 3388.61(10)
_computing_cell_refinement 'SAINT V8.40A (?, 2016)'
_computing_data_reduction 'SAINT V8.40A (?, 2016)'
_computing_molecular_graphics 'Olex2 (Dolomanov et al., 2009)'
_computing_publication_material 'Olex2 (Dolomanov et al., 2009)'
_computing_structure_refinement 'ShelXL (Sheldrick, 2015)'
_computing_structure_solution 'ShelXT (Sheldrick, 2015)'
_diffrn_ambient_temperature 170.0
_diffrn_measured_fraction_theta_full 0.998
_diffrn_measured_fraction_theta_max 0.988
_diffrn_measurement_device_type 'Bruker D8 VENTURE'
_diffrn_measurement_method '\f and \w scans'
_diffrn_radiation_type CuK\a
_diffrn_radiation_wavelength 1.54178
_diffrn_reflns_av_R_equivalents 0.0378
_diffrn_reflns_av_unetI/netI 0.0296
_diffrn_reflns_Laue_measured_fraction_full 0.998
_diffrn_reflns_Laue_measured_fraction_max 0.988
_diffrn_reflns_limit_h_max 9
_diffrn_reflns_limit_h_min -10
_diffrn_reflns_limit_k_max 17
_diffrn_reflns_limit_k_min -19
_diffrn_reflns_limit_l_max 31
_diffrn_reflns_limit_l_min -33
_diffrn_reflns_number 25791
_diffrn_reflns_point_group_measured_fraction_full 0.997
_diffrn_reflns_point_group_measured_fraction_max 0.982
_diffrn_reflns_theta_full 67.679
_diffrn_reflns_theta_max 74.624
_diffrn_reflns_theta_min 3.256
_diffrn_standards_number 0
_exptl_absorpt_coefficient_mu 0.913
_exptl_absorpt_correction_T_max 0.7538
_exptl_absorpt_correction_T_min 0.6328
_exptl_absorpt_correction_type multi-scan
_exptl_absorpt_process_details
'SADABS-2016/2 (Bruker,2016/2) was used for absorption correction. wR2(int) was 0.1549 before and 0.0754 after correction. The Ratio of minimum to maximum transmission is 0.8395. The \l/2 correction factor is Not present.'
_exptl_crystal_colour colourless
_exptl_crystal_colour_primary colourless
_exptl_crystal_density_diffrn 1.389
_exptl_crystal_description block
_exptl_crystal_F_000 1512
_exptl_crystal_size_max 0.15
_exptl_crystal_size_mid 0.08
_exptl_crystal_size_min 0.05
_platon_squeeze_details
;
TITL cu_22020763_0m_a.res in P2(1)2(1)2(1)
CELL    8.0539   15.7616   26.6941     90.00     90.00     90.00
SPGR P212121
# Solvent Accessible Volume =       103
# Electrons Found in S.A.V. =        17
# Note: Atoms in Void are Labelled as Cxxx and Qxxx for all Others
Q101 0.793 0.395 0.045 !       1.79 eA-3
C102 0.932 0.388 0.018 !       0.81 eA-3
;
_refine_diff_density_max 0.249
_refine_diff_density_min -0.229
_refine_diff_density_rms 0.036
_refine_ls_abs_structure_details
;
 Flack x determined using 2642 quotients [(I+)-(I-)]/[(I+)+(I-)]
 (Parsons, Flack and Wagner, Acta Cryst. B69 (2013) 249-259).
;
_refine_ls_abs_structure_Flack 0.06(5)
_refine_ls_extinction_method none
_refine_ls_goodness_of_fit_ref 1.031
_refine_ls_hydrogen_treatment mixed
_refine_ls_matrix_type full
_refine_ls_number_parameters 464
_refine_ls_number_reflns 6812
_refine_ls_number_restraints 0
_refine_ls_restrained_S_all 1.031
_refine_ls_R_factor_all 0.0349
_refine_ls_R_factor_gt 0.0321
_refine_ls_shift/su_max 0.000
_refine_ls_shift/su_mean 0.000
_refine_ls_structure_factor_coef Fsqd
_refine_ls_weighting_details 'w=1/[\s^2^(Fo^2^)+(0.0378P)^2^+0.7810P] where P=(Fo^2^+2Fc^2^)/3'
_refine_ls_weighting_scheme calc
_refine_ls_wR_factor_gt 0.0787
_refine_ls_wR_factor_ref 0.0809
_reflns_Friedel_coverage 0.760
_reflns_Friedel_fraction_full 0.996
_reflns_Friedel_fraction_max 0.975
_reflns_number_gt 6431
_reflns_number_total 6812
_reflns_threshold_expression 'I > 2\s(I)'
_cod_data_source_file np1c00519_si_001.cif
_cod_data_source_block cu_22020763_0m_sq
_cod_database_code 1564535
_shelx_shelxl_version_number 2018/3
_shelx_space_group_comment
;
The symmetry employed for this shelxl refinement is uniquely defined
by the following loop, which should always be used as a source of
symmetry information in preference to the above space-group names.
They are only intended as comments.
;
_shelx_estimated_absorpt_t_max 0.956
_shelx_estimated_absorpt_t_min 0.875
_olex2_refinement_description
;
1. Fixed Uiso
 At 1.2 times of:
  All C(H) groups, All C(H,H) groups
 At 1.5 times of:
  All C(H,H,H) groups, All O(H) groups
2.a Ternary CH refined with riding coordinates:
 C5(H5), C3(H3), C6(H6A), C7(H7), C11(H11), C9(H9), C17(H17), C1(H1),
 C15(H15A), C21(H21), C23(H23)
2.b Secondary CH2 refined with riding coordinates:
 C12(H12A,H12B), C19(H19A,H19B), C28(H28A,H28B), C2(H2A,H2B), C22(H22A,H22B),
 C16(H16A,H16B)
2.c Aromatic/amide H refined with riding coordinates:
 C3'(H3')
2.d Idealised Me refined as rotating group:
 C18(H18A,H18B,H18C), C26(H26A,H26B,H26C), C31(H31A,H31B,H31C), C30(H30A,H30B,
 H30C), C4'(H4'A,H4'B,H4'C), C24(H24A,H24B,H24C), C5'(H5'A,H5'B,H5'C)
2.e Idealised tetrahedral OH refined as rotating group:
 O6(H6), O4(H4)
;
_platon_squeeze_void_probe_radius 1.20
_olex2_submission_special_instructions 'No special instructions were received'

loop_
_space_group_symop_operation_xyz
'x, y, z'
'-x+1/2, -y, z+1/2'
'-x, y+1/2, -z+1/2'
'x+1/2, -y+1/2, -z'

loop_
_atom_site_label
_atom_site_type_symbol
_atom_site_fract_x
_atom_site_fract_y
_atom_site_fract_z
_atom_site_U_iso_or_equiv
_atom_site_adp_type
_atom_site_occupancy
_atom_site_site_symmetry_order
_atom_site_calc_flag
_atom_site_refinement_flags_posn
_atom_site_refinement_flags_adp
_atom_site_refinement_flags_occupancy
_atom_site_disorder_assembly
_atom_site_disorder_group
O6 O 0.46986(19) 0.70156(10) 0.75315(6) 0.0248(3) Uani 1 1 d . . . . .
H6 H 0.559039 0.683043 0.741034 0.037 Uiso 1 1 calc GR . . . .
O3 O 0.4570(2) 0.63523(10) 0.87971(6) 0.0265(3) Uani 1 1 d . . . . .
O13 O 0.19024(19) 0.82073(9) 0.66331(6) 0.0242(3) Uani 1 1 d . . . . .
O5 O 0.11306(19) 0.77829(10) 0.85049(6) 0.0256(3) Uani 1 1 d . . . . .
O12 O -0.18731(18) 0.69529(10) 0.72978(6) 0.0264(3) Uani 1 1 d . . . . .
O2 O 0.7336(2) 0.66734(11) 0.88643(6) 0.0289(4) Uani 1 1 d . . . . .
O7 O 0.4683(2) 0.55856(11) 0.68960(6) 0.0305(4) Uani 1 1 d . . . . .
O15 O -0.3017(2) 0.84896(11) 0.76935(7) 0.0313(4) Uani 1 1 d . . . . .
O11 O 0.3793(2) 0.72152(10) 0.59250(6) 0.0270(3) Uani 1 1 d . . . . .
O8 O 0.0587(2) 0.49210(10) 0.65604(6) 0.0320(4) Uani 1 1 d . . . . .
O9 O 0.1140(2) 0.50577(11) 0.57463(6) 0.0325(4) Uani 1 1 d . . . . .
O4 O 0.6482(2) 0.84810(11) 0.87133(6) 0.0309(4) Uani 1 1 d . . . . .
H4 H 0.651688 0.838257 0.840419 0.046 Uiso 1 1 calc GR . . . .
O14 O 0.0329(3) 0.92274(11) 0.62872(8) 0.0421(5) Uani 1 1 d . . . . .
O1 O 0.7477(3) 0.63652(13) 0.97204(7) 0.0447(5) Uani 1 1 d . . . . .
O10 O 0.3229(3) 0.77863(15) 0.51711(7) 0.0533(6) Uani 1 1 d . . . . .
C5 C 0.2390(3) 0.64218(13) 0.68086(8) 0.0193(4) Uani 1 1 d . . . . .
H5 H 0.320936 0.689688 0.678473 0.023 Uiso 1 1 calc R . . . .
C29 C 0.1308(3) 0.52759(14) 0.62268(8) 0.0232(4) Uani 1 1 d . . . . .
C10 C 0.0805(3) 0.68766(13) 0.69516(7) 0.0188(4) Uani 1 1 d . . . . .
C8 C 0.1982(3) 0.66609(13) 0.78747(8) 0.0203(4) Uani 1 1 d . . . . .
C3 C 0.2333(3) 0.66882(14) 0.58960(8) 0.0242(4) Uani 1 1 d . . . . .
H3 H 0.224545 0.642352 0.555658 0.029 Uiso 1 1 calc R . . . .
C6 C 0.3211(3) 0.58271(14) 0.71692(8) 0.0227(4) Uani 1 1 d . . . . .
H6A H 0.249266 0.532511 0.724311 0.027 Uiso 1 1 calc R . . . .
C27 C 0.1588(3) 0.90133(14) 0.64956(9) 0.0282(5) Uani 1 1 d . . . . .
C4 C 0.2547(3) 0.59968(13) 0.62996(8) 0.0227(4) Uani 1 1 d . . . . .
C7 C 0.3624(3) 0.63214(14) 0.76441(8) 0.0219(4) Uani 1 1 d . . . . .
H7 H 0.418124 0.593573 0.788945 0.026 Uiso 1 1 calc R . . . .
C14 C 0.2361(3) 0.71533(13) 0.83631(8) 0.0208(4) Uani 1 1 d . . . . .
C12 C -0.1284(3) 0.83515(15) 0.76066(9) 0.0258(5) Uani 1 1 d . . . . .
H12A H -0.063193 0.867974 0.785418 0.031 Uiso 1 1 calc R . . . .
H12B H -0.099055 0.856130 0.726840 0.031 Uiso 1 1 calc R . . . .
C11 C -0.0825(3) 0.74192(13) 0.76467(8) 0.0220(4) Uani 1 1 d . . . . .
H11 H -0.102604 0.721404 0.799599 0.026 Uiso 1 1 calc R . . . .
C19 C -0.0881(3) 0.64227(13) 0.69816(8) 0.0225(4) Uani 1 1 d . . . . .
H19A H -0.138677 0.636915 0.664501 0.027 Uiso 1 1 calc R . . . .
H19B H -0.075660 0.584961 0.712862 0.027 Uiso 1 1 calc R . . . .
C9 C 0.0993(3) 0.72425(13) 0.74953(8) 0.0194(4) Uani 1 1 d . . . . .
H9 H 0.158445 0.779904 0.747143 0.023 Uiso 1 1 calc R . . . .
C28 C 0.4313(3) 0.55977(15) 0.63644(8) 0.0254(5) Uani 1 1 d . . . . .
H28A H 0.433079 0.501393 0.622771 0.030 Uiso 1 1 calc R . . . .
H28B H 0.515027 0.594043 0.618320 0.030 Uiso 1 1 calc R . . . .
C18 C 0.3177(3) 0.87670(14) 0.81111(9) 0.0272(5) Uani 1 1 d . . . . .
H18A H 0.334323 0.854239 0.777249 0.041 Uiso 1 1 calc GR . . . .
H18B H 0.417216 0.907651 0.821680 0.041 Uiso 1 1 calc GR . . . .
H18C H 0.222134 0.915208 0.811197 0.041 Uiso 1 1 calc GR . . . .
C2 C 0.0774(3) 0.72134(14) 0.60091(8) 0.0240(4) Uani 1 1 d . . . . .
H2A H -0.020973 0.685372 0.594339 0.029 Uiso 1 1 calc R . . . .
H2B H 0.073525 0.769302 0.576997 0.029 Uiso 1 1 calc R . . . .
C17 C 0.3680(3) 0.80585(15) 0.89915(8) 0.0252(5) Uani 1 1 d . . . . .
H17 H 0.348731 0.860760 0.916992 0.030 Uiso 1 1 calc R . . . .
C1 C 0.0618(3) 0.75768(13) 0.65450(8) 0.0215(4) Uani 1 1 d . . . . .
H1 H -0.049394 0.785187 0.658205 0.026 Uiso 1 1 calc R . . . .
C13 C 0.2860(3) 0.80474(14) 0.84664(8) 0.0228(4) Uani 1 1 d . . . . .
C15 C 0.2889(3) 0.66565(15) 0.88365(8) 0.0253(5) Uani 1 1 d . . . . .
H15A H 0.210384 0.617867 0.890491 0.030 Uiso 1 1 calc R . . . .
C21 C 0.5804(3) 0.69813(14) 0.86901(8) 0.0238(4) Uani 1 1 d . . . . .
H21 H 0.586665 0.707348 0.831993 0.029 Uiso 1 1 calc R . . . .
C23 C 0.7669(3) 0.69924(16) 0.93583(8) 0.0290(5) Uani 1 1 d . . . . .
H23 H 0.882254 0.722528 0.937279 0.035 Uiso 1 1 calc R . . . .
C26 C 0.0936(3) 0.58817(14) 0.80375(9) 0.0265(5) Uani 1 1 d . . . . .
H26A H 0.046795 0.560589 0.774030 0.040 Uiso 1 1 calc GR . . . .
H26B H 0.003343 0.606814 0.825772 0.040 Uiso 1 1 calc GR . . . .
H26C H 0.164598 0.547886 0.821722 0.040 Uiso 1 1 calc GR . . . .
C20 C 0.5541(3) 0.78403(15) 0.89551(8) 0.0245(5) Uani 1 1 d . . . . .
C2' C 0.5468(3) 0.83457(16) 0.56749(10) 0.0313(5) Uani 1 1 d . . . . .
C1' C 0.4061(3) 0.77713(16) 0.55473(9) 0.0328(5) Uani 1 1 d . . . . .
C3' C 0.5680(4) 0.90200(17) 0.53848(10) 0.0370(6) Uani 1 1 d . . . . .
H3' H 0.494482 0.907659 0.510842 0.044 Uiso 1 1 calc R . . . .
C22 C 0.6422(3) 0.76989(17) 0.94584(9) 0.0297(5) Uani 1 1 d . . . . .
H22A H 0.699514 0.822236 0.956864 0.036 Uiso 1 1 calc R . . . .
H22B H 0.561861 0.752703 0.971993 0.036 Uiso 1 1 calc R . . . .
C31 C 0.2977(4) 0.95981(16) 0.66390(11) 0.0381(6) Uani 1 1 d . . . . .
H31A H 0.313962 0.957870 0.700265 0.057 Uiso 1 1 calc GR . . . .
H31B H 0.269981 1.017866 0.653756 0.057 Uiso 1 1 calc GR . . . .
H31C H 0.399999 0.941930 0.647051 0.057 Uiso 1 1 calc GR . . . .
C16 C 0.2808(3) 0.73182(16) 0.92505(8) 0.0292(5) Uani 1 1 d . . . . .
H16A H 0.341278 0.713215 0.955407 0.035 Uiso 1 1 calc R . . . .
H16B H 0.164794 0.746021 0.933993 0.035 Uiso 1 1 calc R . . . .
C30 C 0.0004(4) 0.43597(18) 0.56613(11) 0.0411(6) Uani 1 1 d . . . . .
H30A H 0.002135 0.420328 0.530599 0.062 Uiso 1 1 calc GR . . . .
H30B H -0.112210 0.453221 0.575618 0.062 Uiso 1 1 calc GR . . . .
H30C H 0.034343 0.387141 0.586417 0.062 Uiso 1 1 calc GR . . . .
C4' C 0.6951(5) 0.9698(2) 0.54478(12) 0.0542(9) Uani 1 1 d . . . . .
H4'A H 0.759873 0.975235 0.513864 0.081 Uiso 1 1 calc GR . . . .
H4'B H 0.769306 0.954975 0.572540 0.081 Uiso 1 1 calc GR . . . .
H4'C H 0.639902 1.023805 0.552093 0.081 Uiso 1 1 calc GR . . . .
C24 C 0.8698(6) 0.5712(2) 0.96819(12) 0.0630(11) Uani 1 1 d . . . . .
H24A H 0.862891 0.544743 0.935035 0.094 Uiso 1 1 calc GR . . . .
H24B H 0.849711 0.528315 0.994063 0.094 Uiso 1 1 calc GR . . . .
H24C H 0.980499 0.595758 0.972820 0.094 Uiso 1 1 calc GR . . . .
C5' C 0.6474(4) 0.8138(2) 0.61310(15) 0.0621(11) Uani 1 1 d . . . . .
H5'A H 0.573802 0.809420 0.642227 0.093 Uiso 1 1 calc GR . . . .
H5'B H 0.729174 0.858811 0.618858 0.093 Uiso 1 1 calc GR . . . .
H5'C H 0.704873 0.759721 0.608034 0.093 Uiso 1 1 calc GR . . . .
H15 H -0.354(5) 0.810(2) 0.7489(13) 0.056(10) Uiso 1 1 d . . . . .

loop_
_atom_site_aniso_label
_atom_site_aniso_U_11
_atom_site_aniso_U_22
_atom_site_aniso_U_33
_atom_site_aniso_U_23
_atom_site_aniso_U_13
_atom_site_aniso_U_12
O6 0.0169(7) 0.0270(8) 0.0306(8) -0.0051(6) 0.0014(6) -0.0004(6)
O3 0.0240(8) 0.0246(8) 0.0309(8) 0.0034(6) -0.0041(6) 0.0007(6)
O13 0.0227(8) 0.0175(7) 0.0325(8) 0.0035(6) -0.0026(6) -0.0015(6)
O5 0.0166(7) 0.0284(8) 0.0318(8) -0.0056(7) 0.0020(6) 0.0021(6)
O12 0.0147(7) 0.0294(8) 0.0352(8) -0.0085(7) -0.0002(6) -0.0009(6)
O2 0.0231(8) 0.0370(9) 0.0265(8) -0.0043(7) -0.0029(6) 0.0053(7)
O7 0.0268(9) 0.0342(9) 0.0306(9) -0.0057(7) -0.0026(7) 0.0116(7)
O15 0.0205(8) 0.0307(9) 0.0426(9) -0.0058(7) 0.0009(7) 0.0044(7)
O11 0.0247(8) 0.0247(8) 0.0317(8) 0.0047(6) 0.0019(6) -0.0049(7)
O8 0.0403(10) 0.0243(8) 0.0312(9) -0.0025(7) 0.0065(8) -0.0091(7)
O9 0.0399(10) 0.0302(9) 0.0274(8) -0.0011(7) -0.0024(7) -0.0126(8)
O4 0.0277(8) 0.0319(9) 0.0331(8) -0.0014(7) -0.0005(7) -0.0081(7)
O14 0.0380(10) 0.0265(9) 0.0618(12) 0.0107(8) -0.0131(9) 0.0032(8)
O1 0.0589(13) 0.0434(11) 0.0319(9) 0.0035(8) 0.0007(9) 0.0127(10)
O10 0.0619(14) 0.0625(14) 0.0357(10) 0.0138(9) -0.0069(10) -0.0342(12)
C5 0.0179(10) 0.0169(9) 0.0231(10) -0.0004(8) 0.0006(8) -0.0005(8)
C29 0.0234(11) 0.0201(10) 0.0261(11) -0.0011(8) 0.0002(9) 0.0006(9)
C10 0.0169(10) 0.0170(9) 0.0226(10) 0.0003(8) -0.0014(8) -0.0013(8)
C8 0.0191(10) 0.0178(10) 0.0239(10) 0.0003(8) -0.0010(8) -0.0002(8)
C3 0.0229(11) 0.0235(11) 0.0263(10) 0.0001(9) 0.0012(8) -0.0057(9)
C6 0.0235(11) 0.0178(10) 0.0267(11) -0.0007(8) -0.0008(9) 0.0038(8)
C27 0.0314(13) 0.0193(11) 0.0341(12) 0.0044(9) 0.0020(10) 0.0019(9)
C4 0.0239(11) 0.0193(10) 0.0249(10) -0.0016(8) 0.0032(9) -0.0001(9)
C7 0.0191(10) 0.0194(10) 0.0271(10) 0.0008(8) -0.0023(8) 0.0022(8)
C14 0.0179(10) 0.0211(10) 0.0234(10) -0.0004(8) 0.0017(8) 0.0003(8)
C12 0.0185(10) 0.0259(11) 0.0329(12) -0.0016(9) 0.0032(9) 0.0038(9)
C11 0.0171(10) 0.0232(11) 0.0258(10) -0.0022(8) 0.0001(8) -0.0009(8)
C19 0.0190(10) 0.0203(10) 0.0282(10) -0.0027(8) -0.0003(8) -0.0023(8)
C9 0.0171(10) 0.0166(9) 0.0247(10) -0.0009(8) -0.0006(8) 0.0000(8)
C28 0.0241(11) 0.0241(11) 0.0281(11) -0.0018(9) 0.0015(9) 0.0014(9)
C18 0.0251(12) 0.0211(11) 0.0355(12) 0.0004(9) -0.0045(9) -0.0011(9)
C2 0.0237(11) 0.0234(11) 0.0248(10) 0.0029(8) -0.0021(8) -0.0025(9)
C17 0.0223(11) 0.0275(11) 0.0259(11) -0.0067(9) -0.0012(9) 0.0012(9)
C1 0.0173(10) 0.0190(10) 0.0282(10) 0.0026(8) -0.0020(8) -0.0005(8)
C13 0.0185(10) 0.0224(10) 0.0275(10) -0.0038(8) 0.0004(8) 0.0019(8)
C15 0.0217(11) 0.0287(12) 0.0254(11) 0.0033(9) -0.0008(8) -0.0038(9)
C21 0.0216(10) 0.0266(11) 0.0231(10) -0.0010(8) -0.0012(8) 0.0017(9)
C23 0.0231(11) 0.0382(13) 0.0255(11) -0.0040(10) -0.0047(9) -0.0015(10)
C26 0.0271(12) 0.0209(10) 0.0316(11) 0.0037(9) -0.0015(9) -0.0043(9)
C20 0.0219(11) 0.0267(11) 0.0250(11) -0.0028(9) -0.0007(9) -0.0014(9)
C2' 0.0259(12) 0.0281(12) 0.0399(13) 0.0003(10) 0.0050(10) -0.0009(10)
C1' 0.0349(13) 0.0315(12) 0.0320(12) 0.0032(10) 0.0054(10) -0.0058(11)
C3' 0.0458(16) 0.0340(13) 0.0311(13) -0.0005(10) 0.0025(11) -0.0121(12)
C22 0.0250(11) 0.0368(13) 0.0274(11) -0.0071(10) -0.0031(9) -0.0003(10)
C31 0.0374(15) 0.0221(12) 0.0547(16) 0.0049(11) -0.0034(12) -0.0043(10)
C16 0.0249(12) 0.0399(13) 0.0228(10) -0.0007(9) 0.0029(9) -0.0022(10)
C30 0.0471(16) 0.0360(14) 0.0403(14) -0.0048(11) -0.0059(12) -0.0185(13)
C4' 0.074(2) 0.0435(17) 0.0450(16) 0.0041(13) -0.0084(16) -0.0293(16)
C24 0.094(3) 0.053(2) 0.0421(17) -0.0035(14) -0.0082(17) 0.035(2)
C5' 0.0380(16) 0.0509(19) 0.097(3) 0.0351(19) -0.0298(17) -0.0172(14)

loop_
_atom_type_symbol
_atom_type_description
_atom_type_scat_dispersion_real
_atom_type_scat_dispersion_imag
_atom_type_scat_source
C C 0.0181 0.0091 'International Tables Vol C Tables 4.2.6.8 and 6.1.1.4'
H H 0.0000 0.0000 'International Tables Vol C Tables 4.2.6.8 and 6.1.1.4'
O O 0.0492 0.0322 'International Tables Vol C Tables 4.2.6.8 and 6.1.1.4'

loop_
_geom_angle_atom_site_label_1
_geom_angle_atom_site_label_2
_geom_angle_atom_site_label_3
_geom_angle
_geom_angle_site_symmetry_1
_geom_angle_site_symmetry_3
_geom_angle_publ_flag
C7 O6 H6 109.5 . . ?
C21 O3 C15 115.88(17) . . ?
C27 O13 C1 117.84(17) . . ?
C14 O5 C13 61.65(14) . . ?
C19 O12 C11 110.39(16) . . ?
C21 O2 C23 110.29(17) . . ?
C6 O7 C28 108.83(17) . . ?
C12 O15 H15 105(2) . . ?
C1' O11 C3 117.61(19) . . ?
C29 O9 C30 114.20(19) . . ?
C20 O4 H4 109.5 . . ?
C23 O1 C24 112.7(2) . . ?
C10 C5 H5 102.6 . . ?
C10 C5 C4 120.28(18) . . ?
C6 C5 H5 102.6 . . ?
C6 C5 C10 120.46(18) . . ?
C6 C5 C4 105.19(17) . . ?
C4 C5 H5 102.6 . . ?
O8 C29 O9 122.9(2) . . ?
O8 C29 C4 124.7(2) . . ?
O9 C29 C4 112.37(19) . . ?
C5 C10 C19 122.56(17) . . ?
C5 C10 C9 109.00(16) . . ?
C5 C10 C1 103.97(17) . . ?
C19 C10 C9 102.04(16) . . ?
C19 C10 C1 106.35(17) . . ?
C1 C10 C9 113.20(16) . . ?
C7 C8 C9 111.98(17) . . ?
C14 C8 C7 109.78(17) . . ?
C14 C8 C9 110.38(17) . . ?
C14 C8 C26 105.56(17) . . ?
C26 C8 C7 107.48(17) . . ?
C26 C8 C9 111.42(17) . . ?
O11 C3 H3 110.2 . . ?
O11 C3 C4 106.16(17) . . ?
O11 C3 C2 110.25(17) . . ?
C4 C3 H3 110.2 . . ?
C2 C3 H3 110.2 . . ?
C2 C3 C4 109.60(17) . . ?
O7 C6 C5 101.71(17) . . ?
O7 C6 H6A 111.5 . . ?
O7 C6 C7 112.09(18) . . ?
C5 C6 H6A 111.5 . . ?
C5 C6 C7 108.11(17) . . ?
C7 C6 H6A 111.5 . . ?
O13 C27 C31 111.7(2) . . ?
O14 C27 O13 123.3(2) . . ?
O14 C27 C31 125.0(2) . . ?
C5 C4 C29 112.83(18) . . ?
C5 C4 C3 107.68(17) . . ?
C5 C4 C28 98.85(17) . . ?
C29 C4 C3 111.37(18) . . ?
C29 C4 C28 108.03(17) . . ?
C3 C4 C28 117.57(18) . . ?
O6 C7 C8 109.61(17) . . ?
O6 C7 C6 110.42(18) . . ?
O6 C7 H7 109.4 . . ?
C8 C7 H7 109.4 . . ?
C6 C7 C8 108.65(17) . . ?
C6 C7 H7 109.4 . . ?
O5 C14 C8 115.31(17) . . ?
O5 C14 C13 59.35(13) . . ?
O5 C14 C15 108.70(17) . . ?
C13 C14 C8 133.08(19) . . ?
C13 C14 C15 104.67(17) . . ?
C15 C14 C8 119.25(18) . . ?
O15 C12 H12A 109.2 . . ?
O15 C12 H12B 109.2 . . ?
O15 C12 C11 111.89(19) . . ?
H12A C12 H12B 107.9 . . ?
C11 C12 H12A 109.2 . . ?
C11 C12 H12B 109.2 . . ?
O12 C11 C12 107.59(18) . . ?
O12 C11 H11 109.8 . . ?
O12 C11 C9 106.93(16) . . ?
C12 C11 H11 109.8 . . ?
C12 C11 C9 112.74(18) . . ?
C9 C11 H11 109.8 . . ?
O12 C19 C10 104.59(16) . . ?
O12 C19 H19A 110.8 . . ?
O12 C19 H19B 110.8 . . ?
C10 C19 H19A 110.8 . . ?
C10 C19 H19B 110.8 . . ?
H19A C19 H19B 108.9 . . ?
C10 C9 C8 115.36(16) . . ?
C10 C9 H9 108.0 . . ?
C8 C9 H9 108.0 . . ?
C11 C9 C10 102.50(16) . . ?
C11 C9 C8 114.46(17) . . ?
C11 C9 H9 108.0 . . ?
O7 C28 C4 107.46(17) . . ?
O7 C28 H28A 110.2 . . ?
O7 C28 H28B 110.2 . . ?
C4 C28 H28A 110.2 . . ?
C4 C28 H28B 110.2 . . ?
H28A C28 H28B 108.5 . . ?
H18A C18 H18B 109.5 . . ?
H18A C18 H18C 109.5 . . ?
H18B C18 H18C 109.5 . . ?
C13 C18 H18A 109.5 . . ?
C13 C18 H18B 109.5 . . ?
C13 C18 H18C 109.5 . . ?
C3 C2 H2A 108.1 . . ?
C3 C2 H2B 108.1 . . ?
C3 C2 C1 116.66(18) . . ?
H2A C2 H2B 107.3 . . ?
C1 C2 H2A 108.1 . . ?
C1 C2 H2B 108.1 . . ?
C13 C17 H17 112.0 . . ?
C20 C17 H17 112.0 . . ?
C20 C17 C13 110.80(18) . . ?
C16 C17 H17 112.0 . . ?
C16 C17 C13 101.82(18) . . ?
C16 C17 C20 107.78(19) . . ?
O13 C1 C10 107.67(16) . . ?
O13 C1 C2 110.19(17) . . ?
O13 C1 H1 109.0 . . ?
C10 C1 H1 109.0 . . ?
C2 C1 C10 112.02(17) . . ?
C2 C1 H1 109.0 . . ?
O5 C13 C14 59.00(13) . . ?
O5 C13 C18 115.03(18) . . ?
O5 C13 C17 110.29(18) . . ?
C14 C13 C18 130.03(19) . . ?
C14 C13 C17 107.03(18) . . ?
C18 C13 C17 119.41(19) . . ?
O3 C15 C14 111.56(17) . . ?
O3 C15 H15A 110.9 . . ?
O3 C15 C16 108.76(18) . . ?
C14 C15 H15A 110.9 . . ?
C16 C15 C14 103.57(18) . . ?
C16 C15 H15A 110.9 . . ?
O3 C21 H21 109.4 . . ?
O3 C21 C20 114.90(18) . . ?
O2 C21 O3 107.71(17) . . ?
O2 C21 H21 109.4 . . ?
O2 C21 C20 105.77(18) . . ?
C20 C21 H21 109.4 . . ?
O2 C23 H23 109.7 . . ?
O2 C23 C22 107.09(18) . . ?
O1 C23 O2 111.6(2) . . ?
O1 C23 H23 109.7 . . ?
O1 C23 C22 108.9(2) . . ?
C22 C23 H23 109.7 . . ?
C8 C26 H26A 109.5 . . ?
C8 C26 H26B 109.5 . . ?
C8 C26 H26C 109.5 . . ?
H26A C26 H26B 109.5 . . ?
H26A C26 H26C 109.5 . . ?
H26B C26 H26C 109.5 . . ?
O4 C20 C17 112.93(19) . . ?
O4 C20 C21 110.07(18) . . ?
O4 C20 C22 104.75(18) . . ?
C17 C20 C21 110.98(18) . . ?
C22 C20 C17 115.26(19) . . ?
C22 C20 C21 102.16(18) . . ?
C1' C2' C5' 117.7(2) . . ?
C3' C2' C1' 116.8(2) . . ?
C3' C2' C5' 125.4(3) . . ?
O11 C1' C2' 110.2(2) . . ?
O10 C1' O11 122.9(2) . . ?
O10 C1' C2' 126.9(2) . . ?
C2' C3' H3' 116.7 . . ?
C2' C3' C4' 126.7(3) . . ?
C4' C3' H3' 116.7 . . ?
C23 C22 C20 104.91(18) . . ?
C23 C22 H22A 110.8 . . ?
C23 C22 H22B 110.8 . . ?
C20 C22 H22A 110.8 . . ?
C20 C22 H22B 110.8 . . ?
H22A C22 H22B 108.8 . . ?
C27 C31 H31A 109.5 . . ?
C27 C31 H31B 109.5 . . ?
C27 C31 H31C 109.5 . . ?
H31A C31 H31B 109.5 . . ?
H31A C31 H31C 109.5 . . ?
H31B C31 H31C 109.5 . . ?
C17 C16 H16A 111.8 . . ?
C17 C16 H16B 111.8 . . ?
C15 C16 C17 100.11(17) . . ?
C15 C16 H16A 111.8 . . ?
C15 C16 H16B 111.8 . . ?
H16A C16 H16B 109.5 . . ?
O9 C30 H30A 109.5 . . ?
O9 C30 H30B 109.5 . . ?
O9 C30 H30C 109.5 . . ?
H30A C30 H30B 109.5 . . ?
H30A C30 H30C 109.5 . . ?
H30B C30 H30C 109.5 . . ?
C3' C4' H4'A 109.5 . . ?
C3' C4' H4'B 109.5 . . ?
C3' C4' H4'C 109.5 . . ?
H4'A C4' H4'B 109.5 . . ?
H4'A C4' H4'C 109.5 . . ?
H4'B C4' H4'C 109.5 . . ?
O1 C24 H24A 109.5 . . ?
O1 C24 H24B 109.5 . . ?
O1 C24 H24C 109.5 . . ?
H24A C24 H24B 109.5 . . ?
H24A C24 H24C 109.5 . . ?
H24B C24 H24C 109.5 . . ?
C2' C5' H5'A 109.5 . . ?
C2' C5' H5'B 109.5 . . ?
C2' C5' H5'C 109.5 . . ?
H5'A C5' H5'B 109.5 . . ?
H5'A C5' H5'C 109.5 . . ?
H5'B C5' H5'C 109.5 . . ?

loop_
_geom_bond_atom_site_label_1
_geom_bond_atom_site_label_2
_geom_bond_distance
_geom_bond_site_symmetry_2
_geom_bond_publ_flag
O6 H6 0.8400 . ?
O6 C7 1.427(3) . ?
O3 C15 1.440(3) . ?
O3 C21 1.433(3) . ?
O13 C27 1.346(3) . ?
O13 C1 1.453(3) . ?
O5 C14 1.452(3) . ?
O5 C13 1.458(3) . ?
O12 C11 1.456(3) . ?
O12 C19 1.431(3) . ?
O2 C21 1.405(3) . ?
O2 C23 1.437(3) . ?
O7 C6 1.443(3) . ?
O7 C28 1.450(3) . ?
O15 C12 1.432(3) . ?
O15 H15 0.93(4) . ?
O11 C3 1.442(3) . ?
O11 C1' 1.353(3) . ?
O8 C29 1.201(3) . ?
O9 C29 1.335(3) . ?
O9 C30 1.449(3) . ?
O4 H4 0.8400 . ?
O4 C20 1.418(3) . ?
O14 C27 1.205(3) . ?
O1 C23 1.391(3) . ?
O1 C24 1.427(4) . ?
O10 C1' 1.208(3) . ?
C5 H5 1.0000 . ?
C5 C10 1.513(3) . ?
C5 C6 1.498(3) . ?
C5 C4 1.520(3) . ?
C29 C4 1.525(3) . ?
C10 C19 1.537(3) . ?
C10 C9 1.569(3) . ?
C10 C1 1.555(3) . ?
C8 C7 1.554(3) . ?
C8 C14 1.548(3) . ?
C8 C9 1.581(3) . ?
C8 C26 1.551(3) . ?
C3 H3 1.0000 . ?
C3 C4 1.542(3) . ?
C3 C2 1.534(3) . ?
C6 H6A 1.0000 . ?
C6 C7 1.525(3) . ?
C27 C31 1.499(4) . ?
C4 C28 1.565(3) . ?
C7 H7 1.0000 . ?
C14 C13 1.491(3) . ?
C14 C15 1.546(3) . ?
C12 H12A 0.9900 . ?
C12 H12B 0.9900 . ?
C12 C11 1.519(3) . ?
C11 H11 1.0000 . ?
C11 C9 1.545(3) . ?
C19 H19A 0.9900 . ?
C19 H19B 0.9900 . ?
C9 H9 1.0000 . ?
C28 H28A 0.9900 . ?
C28 H28B 0.9900 . ?
C18 H18A 0.9800 . ?
C18 H18B 0.9800 . ?
C18 H18C 0.9800 . ?
C18 C13 1.500(3) . ?
C2 H2A 0.9900 . ?
C2 H2B 0.9900 . ?
C2 C1 1.546(3) . ?
C17 H17 1.0000 . ?
C17 C13 1.550(3) . ?
C17 C20 1.541(3) . ?
C17 C16 1.527(3) . ?
C1 H1 1.0000 . ?
C15 H15A 1.0000 . ?
C15 C16 1.521(3) . ?
C21 H21 1.0000 . ?
C21 C20 1.542(3) . ?
C23 H23 1.0000 . ?
C23 C22 1.523(3) . ?
C26 H26A 0.9800 . ?
C26 H26B 0.9800 . ?
C26 H26C 0.9800 . ?
C20 C22 1.535(3) . ?
C2' C1' 1.489(3) . ?
C2' C3' 1.326(4) . ?
C2' C5' 1.498(4) . ?
C3' H3' 0.9500 . ?
C3' C4' 1.490(4) . ?
C22 H22A 0.9900 . ?
C22 H22B 0.9900 . ?
C31 H31A 0.9800 . ?
C31 H31B 0.9800 . ?
C31 H31C 0.9800 . ?
C16 H16A 0.9900 . ?
C16 H16B 0.9900 . ?
C30 H30A 0.9800 . ?
C30 H30B 0.9800 . ?
C30 H30C 0.9800 . ?
C4' H4'A 0.9800 . ?
C4' H4'B 0.9800 . ?
C4' H4'C 0.9800 . ?
C24 H24A 0.9800 . ?
C24 H24B 0.9800 . ?
C24 H24C 0.9800 . ?
C5' H5'A 0.9800 . ?
C5' H5'B 0.9800 . ?
C5' H5'C 0.9800 . ?

loop_
_platon_squeeze_void_nr
_platon_squeeze_void_average_x
_platon_squeeze_void_average_y
_platon_squeeze_void_average_z
_platon_squeeze_void_volume
_platon_squeeze_void_count_electrons
_platon_squeeze_void_content
1 -0.112 0.393 0.025 27 4 ' '
2 0.111 0.893 0.475 27 4 ' '
3 0.388 0.107 0.975 27 4 ' '
4 0.612 0.607 0.525 27 4 ' '
